data_7062671
loop_
_publ_author_name
'Zhang, Jinfang'
'Li, Wenjing'
'Ren, Simeng'
'Zhao, Shunchang'
'Tao, Xingyu'
'Chen, Qinghan'
'Yin, Dejing'
'Zhang, Chi'

_publ_section_title
;
 A new-AIE-ligand-based metal--organic framework &#x201C;turn-on&#x201D;
 sensor with extremely high sensitivity
;
_journal_issue 35
_journal_name_full 'New Journal of Chemistry'
_journal_page_first 16706
_journal_page_last 16712
_journal_paper_doi 10.1039/D3NJ02818F
_journal_volume 47
_journal_year 2023
_chemical_formula_sum 'C36 H24 Cd Cl0 N2 O5'
_chemical_formula_weight 676.97
_space_group_crystal_system triclinic
_space_group_IT_number 2
_space_group_name_Hall '-P 1'
_space_group_name_H-M_alt 'P -1'
_atom_sites_solution_hydrogens mixed
_audit_creation_method SHELXL-2016/6
_audit_update_record
;
2023-05-25 deposited with the CCDC.	2023-08-14 downloaded from the CCDC.
;
_cell_angle_alpha 109.211(10)
_cell_angle_beta 99.074(11)
_cell_angle_gamma 91.007(11)
_cell_formula_units_Z 2
_cell_length_a 11.173(2)
_cell_length_b 11.212(2)
_cell_length_c 12.025(2)
_cell_measurement_reflns_used 9472
_cell_measurement_temperature 273(2)
_cell_measurement_theta_max 26.4354
_cell_measurement_theta_min 2.8130
_cell_volume 1400.8(4)
_computing_structure_refinement 'SHELXL-2016/6 (Sheldrick, 2016)'
_computing_structure_solution 'SHELXT 2014/5 (Sheldrick, 2014)'
_diffrn_ambient_temperature 273(2)
_diffrn_measured_fraction_theta_full 0.998
_diffrn_measured_fraction_theta_max 0.990
_diffrn_measurement_device_type 'Bruker D8 VENTURE'
_diffrn_radiation_type MoK\a
_diffrn_radiation_wavelength 0.71073
_diffrn_reflns_av_R_equivalents 0.0651
_diffrn_reflns_av_unetI/netI 0.0506
_diffrn_reflns_Laue_measured_fraction_full 0.998
_diffrn_reflns_Laue_measured_fraction_max 0.990
_diffrn_reflns_limit_h_max 14
_diffrn_reflns_limit_h_min -13
_diffrn_reflns_limit_k_max 14
_diffrn_reflns_limit_k_min -14
_diffrn_reflns_limit_l_max 15
_diffrn_reflns_limit_l_min -15
_diffrn_reflns_number 25459
_diffrn_reflns_point_group_measured_fraction_full 0.998
_diffrn_reflns_point_group_measured_fraction_max 0.990
_diffrn_reflns_theta_full 25.242
_diffrn_reflns_theta_max 26.569
_diffrn_reflns_theta_min 2.813
_exptl_absorpt_coefficient_mu 0.830
_exptl_absorpt_correction_T_max 0.7454
_exptl_absorpt_correction_T_min 0.6563
_exptl_absorpt_correction_type multi-scan
_exptl_absorpt_process_details 'SADABS 2014/5'
_exptl_crystal_colour yellow
_exptl_crystal_density_diffrn 1.605
_exptl_crystal_description needle
_exptl_crystal_F_000 684
_exptl_crystal_size_max 0.15
_exptl_crystal_size_mid 0.12
_exptl_crystal_size_min 0.10
_refine_diff_density_max 0.751
_refine_diff_density_min -0.454
_refine_diff_density_rms 0.083
_refine_ls_extinction_method none
_refine_ls_goodness_of_fit_ref 1.048
_refine_ls_hydrogen_treatment mixed
_refine_ls_matrix_type full
_refine_ls_number_parameters 406
_refine_ls_number_reflns 5769
_refine_ls_number_restraints 1
_refine_ls_restrained_S_all 1.053
_refine_ls_R_factor_all 0.0426
_refine_ls_R_factor_gt 0.0335
_refine_ls_shift/su_max 0.001
_refine_ls_shift/su_mean 0.000
_refine_ls_structure_factor_coef Fsqd
_refine_ls_weighting_details 'w=1/[\s^2^(Fo^2^)+(0.0275P)^2^+0.9700P] where P=(Fo^2^+2Fc^2^)/3'
_refine_ls_weighting_scheme calc
_refine_ls_wR_factor_gt 0.0726
_refine_ls_wR_factor_ref 0.0756
_reflns_Friedel_coverage 0.000
_reflns_number_gt 5054
_reflns_number_total 5769
_reflns_threshold_expression 'I > 2\s(I)'
_cod_data_source_file d3nj02818f2.cif
_cod_data_source_block 1
_cod_depositor_comments 'Adding full bibliography for 7062670--7062671.cif.'
_cod_database_code 7062671
_shelx_shelxl_version_number 2016/6
_shelx_space_group_comment
;
The symmetry employed for this shelxl refinement is uniquely defined
by the following loop, which should always be used as a source of
symmetry information in preference to the above space-group names.
They are only intended as comments.
;

loop_
_space_group_symop_operation_xyz
'x, y, z'
'-x, -y, -z'

loop_
_atom_site_label
_atom_site_type_symbol
_atom_site_fract_x
_atom_site_fract_y
_atom_site_fract_z
_atom_site_U_iso_or_equiv
_atom_site_adp_type
_atom_site_occupancy
_atom_site_site_symmetry_order
_atom_site_calc_flag
_atom_site_refinement_flags_posn
_atom_site_refinement_flags_adp
_atom_site_refinement_flags_occupancy
_atom_site_disorder_assembly
_atom_site_disorder_group
Cd02 Cd 0.19628(2) 0.59034(2) 0.72858(2) 0.01683(7) Uani 1 1 d . U . . .
O2 O 0.39083(19) 0.5335(2) 0.7032(2) 0.0433(6) Uani 1 1 d . . . . .
N1 N 0.1755(2) 0.4057(2) 0.7844(2) 0.0186(5) Uani 1 1 d . . . . .
O1 O 0.04911(16) 0.68682(18) 0.85686(18) 0.0235(4) Uani 1 1 d . . . . .
C8 C 0.0816(3) 0.2875(3) 0.8848(3) 0.0266(6) Uani 1 1 d . . . . .
H8 H 0.027375 0.283472 0.934998 0.032 Uiso 1 1 calc R U . . .
N00L N 0.1706(2) 0.7532(2) 0.6431(2) 0.0228(5) Uani 1 1 d . . . . .
C1 C 0.0760(3) 0.8285(3) 0.4895(3) 0.0337(8) Uani 1 1 d . . . . .
H1 H 0.021712 0.813506 0.418472 0.040 Uiso 1 1 calc R U . . .
C00P C 0.2321(2) 0.1945(2) 0.7663(2) 0.0191(6) Uani 1 1 d . . . . .
C2 C 0.1496(3) 0.1862(3) 0.8395(3) 0.0261(6) Uani 1 1 d . . . . .
H2 H 0.140101 0.112580 0.857842 0.031 Uiso 1 1 calc R U . . .
C00Q C -0.2165(2) 0.7636(3) 0.8434(2) 0.0182(6) Uani 1 1 d . . . . .
C00S C -0.0365(2) 0.6350(3) 0.7718(3) 0.0197(6) Uani 1 1 d . . . . .
C4 C 0.5159(3) 0.1915(2) 0.7923(3) 0.0211(6) Uani 1 1 d . . . . .
H4 H 0.250(4) 0.461(4) 0.519(4) 0.044(12) Uiso 1 1 d . . . . .
H3 H 0.134(3) 0.442(3) 0.459(3) 0.036(10) Uiso 1 1 d . . . . .
O3 O 0.38392(17) 0.7185(2) 0.8382(2) 0.0304(5) Uani 1 1 d . U . . .
C3 C 0.4435(2) 0.6355(3) 0.7791(3) 0.0234(6) Uani 1 1 d . . . . .
O4 O 0.1850(2) 0.4490(2) 0.5262(2) 0.0307(5) Uani 1 1 d . . . . .
C010 C -0.1678(2) 0.6473(3) 0.7862(3) 0.0197(6) Uani 1 1 d . . . . .
C5 C -0.1438(2) 0.8796(3) 0.8938(3) 0.0233(6) Uani 1 1 d . . . . .
H5 H -0.061381 0.880236 0.889551 0.028 Uiso 1 1 calc R U . . .
O5 O -0.01752(17) 0.56479(18) 0.67027(18) 0.0238(4) Uani 1 1 d . . . . .
C013 C 0.6307(3) 0.1551(3) 0.7671(3) 0.0250(6) Uani 1 1 d . . . . .
C6 C -0.2420(3) 0.5371(3) 0.7383(3) 0.0276(7) Uani 1 1 d . . . . .
H6 H -0.209120 0.460996 0.703115 0.033 Uiso 1 1 calc R U . . .
C014 C 0.6183(3) 0.0263(3) 0.6821(3) 0.0249(6) Uani 1 1 d . . . . .
C7 C 0.5805(2) 0.6482(3) 0.7922(3) 0.0220(6) Uani 1 1 d . . . . .
C018 C 0.7351(3) 0.2334(3) 0.8259(3) 0.0337(7) Uani 1 1 d . . . . .
H018 H 0.810555 0.209720 0.806591 0.040 Uiso 1 1 calc R U . . .
C019 C -0.3172(3) 0.9915(3) 0.9549(3) 0.0264(6) Uani 1 1 d . . . . .
H019 H -0.349501 1.067071 0.993069 0.032 Uiso 1 1 calc R U . . .
C01A C -0.3451(2) 0.7645(3) 0.8478(3) 0.0200(6) Uani 1 1 d . . . . .
C01D C 0.7252(3) 0.3463(3) 0.9129(3) 0.0386(8) Uani 1 1 d . . . . .
H01D H 0.794214 0.400318 0.952062 0.046 Uiso 1 1 calc R U . . .
C01E C 0.2338(3) 0.8655(3) 0.6959(3) 0.0227(6) Uani 1 1 d . . . . .
H01E H 0.287134 0.878269 0.767083 0.027 Uiso 1 1 calc R U . . .
C01F C 0.6741(3) -0.1712(3) 0.5592(3) 0.0379(8) Uani 1 1 d . . . . .
H01F H 0.733228 -0.224776 0.530668 0.045 Uiso 1 1 calc R U . . .
C01L C 0.2423(2) 0.3080(2) 0.7433(3) 0.0199(6) Uani 1 1 d . . . . .
H01L H 0.298876 0.316236 0.696736 0.024 Uiso 1 1 calc R U . . .
C01M C -0.3660(3) 0.5385(3) 0.7421(3) 0.0278(7) Uani 1 1 d . . . . .
H01M H -0.414141 0.462546 0.709545 0.033 Uiso 1 1 calc R U . . .
C01N C -0.1919(3) 0.9906(3) 0.9483(3) 0.0267(6) Uani 1 1 d . . . . .
H01N H -0.142347 1.065527 0.980988 0.032 Uiso 1 1 calc R U . . .
C01Q C 0.4947(3) -0.0161(3) 0.6503(3) 0.0225(6) Uani 1 1 d . . . . .
C01R C 0.1410(3) 0.9453(3) 0.5464(3) 0.0299(7) Uani 1 1 d . . . . .
H01R H 0.128794 1.010463 0.514844 0.036 Uiso 1 1 calc R U . . .
C01T C 0.0959(2) 0.3947(3) 0.8540(3) 0.0225(6) Uani 1 1 d . . . . .
H01T H 0.048563 0.461783 0.882619 0.027 Uiso 1 1 calc R U . . .
C01V C -0.3906(3) 0.8828(3) 0.9060(3) 0.0258(6) Uani 1 1 d . . . . .
H01V H -0.472890 0.885654 0.910626 0.031 Uiso 1 1 calc R U . . .
C020 C 0.5073(3) 0.3039(3) 0.8834(3) 0.0294(7) Uani 1 1 d . . . . .
H020 H 0.432300 0.327411 0.904235 0.035 Uiso 1 1 calc R U . . .
C023 C 0.5530(3) -0.2130(3) 0.5220(3) 0.0376(8) Uani 1 1 d . . . . .
H023 H 0.531419 -0.293605 0.466570 0.045 Uiso 1 1 calc R U . . .
C024 C 0.4234(3) 0.0867(2) 0.7179(3) 0.0202(6) Uani 1 1 d . . . . .
C028 C 0.7081(3) -0.0505(3) 0.6383(3) 0.0318(7) Uani 1 1 d . . . . .
H028 H 0.789581 -0.021157 0.661828 0.038 Uiso 1 1 calc R U . . .
C029 C 0.0935(3) 0.7354(3) 0.5405(3) 0.0291(7) Uani 1 1 d . . . . .
H029 H 0.050321 0.657042 0.502275 0.035 Uiso 1 1 calc R U . . .
C02B C 0.4624(3) -0.1365(3) 0.5662(3) 0.0310(7) Uani 1 1 d . . . . .
H02B H 0.380943 -0.165552 0.539659 0.037 Uiso 1 1 calc R U . . .
C02E C 0.2239(2) 0.9642(2) 0.6498(3) 0.0206(6) Uani 1 1 d . . . . .
C02F C 0.6121(3) 0.3806(3) 0.9429(3) 0.0344(8) Uani 1 1 d . . . . .
H02F H 0.607007 0.456131 1.003907 0.041 Uiso 1 1 calc R U . . .
C02G C 0.3017(3) 0.0841(2) 0.7120(3) 0.0202(6) Uani 1 1 d . . . . .

loop_
_atom_site_aniso_label
_atom_site_aniso_U_11
_atom_site_aniso_U_22
_atom_site_aniso_U_33
_atom_site_aniso_U_23
_atom_site_aniso_U_13
_atom_site_aniso_U_12
Cd02 0.01021(10) 0.01297(10) 0.02899(12) 0.00861(8) 0.00470(7) 0.00217(6)
O2 0.0151(11) 0.0346(13) 0.0715(18) 0.0081(13) 0.0039(11) -0.0028(9)
N1 0.0164(11) 0.0165(11) 0.0224(12) 0.0068(10) 0.0015(9) 0.0015(9)
O1 0.0119(9) 0.0273(11) 0.0277(11) 0.0058(9) 0.0008(8) 0.0034(8)
C8 0.0272(16) 0.0293(16) 0.0269(16) 0.0113(14) 0.0110(13) 0.0016(12)
N00L 0.0214(12) 0.0164(12) 0.0298(14) 0.0085(11) 0.0009(10) -0.0012(9)
C1 0.0325(17) 0.0262(16) 0.0353(18) 0.0102(14) -0.0139(14) -0.0051(13)
C00P 0.0198(14) 0.0146(13) 0.0216(14) 0.0061(11) 0.0001(11) 0.0004(10)
C2 0.0305(16) 0.0208(15) 0.0304(17) 0.0132(13) 0.0054(13) 0.0002(12)
C00Q 0.0148(13) 0.0225(14) 0.0181(14) 0.0085(12) 0.0014(11) 0.0032(10)
C00S 0.0138(13) 0.0197(14) 0.0286(16) 0.0112(13) 0.0058(12) 0.0042(10)
C4 0.0234(15) 0.0142(13) 0.0236(15) 0.0062(12) -0.0016(12) 0.0009(11)
O3 0.0101(9) 0.0413(13) 0.0390(13) 0.0121(11) 0.0047(8) 0.0042(7)
C3 0.0122(13) 0.0313(16) 0.0342(17) 0.0211(14) 0.0040(12) 0.0023(11)
O4 0.0249(13) 0.0333(13) 0.0287(13) 0.0047(10) 0.0015(11) 0.0063(10)
C010 0.0127(13) 0.0222(14) 0.0240(15) 0.0075(12) 0.0030(11) 0.0020(10)
C5 0.0124(13) 0.0296(16) 0.0294(16) 0.0128(13) 0.0016(12) 0.0032(11)
O5 0.0163(10) 0.0248(11) 0.0276(11) 0.0038(9) 0.0062(8) 0.0021(8)
C013 0.0259(15) 0.0251(15) 0.0252(16) 0.0113(13) 0.0014(13) 0.0024(12)
C6 0.0188(14) 0.0207(15) 0.0415(19) 0.0065(14) 0.0083(13) 0.0037(11)
C014 0.0278(15) 0.0271(16) 0.0210(15) 0.0103(13) 0.0024(12) 0.0043(12)
C7 0.0131(13) 0.0289(16) 0.0265(15) 0.0122(13) 0.0042(11) 0.0026(11)
C018 0.0209(16) 0.0347(18) 0.0408(19) 0.0085(16) 0.0018(14) -0.0017(13)
C019 0.0280(16) 0.0254(16) 0.0253(16) 0.0060(13) 0.0080(13) 0.0094(12)
C01A 0.0130(13) 0.0269(15) 0.0233(15) 0.0120(13) 0.0045(11) 0.0039(11)
C01D 0.0295(17) 0.0286(18) 0.046(2) 0.0053(16) -0.0121(15) -0.0084(14)
C01E 0.0238(15) 0.0168(14) 0.0261(15) 0.0073(12) -0.0002(12) 0.0020(11)
C01F 0.044(2) 0.0371(19) 0.0305(18) 0.0050(16) 0.0133(16) 0.0189(16)
C01L 0.0186(13) 0.0168(13) 0.0255(15) 0.0082(12) 0.0047(11) 0.0027(10)
C01M 0.0179(14) 0.0232(15) 0.0397(18) 0.0076(14) 0.0046(13) -0.0028(11)
C01N 0.0259(15) 0.0226(15) 0.0279(16) 0.0061(13) -0.0007(13) 0.0002(12)
C01Q 0.0270(15) 0.0204(14) 0.0218(15) 0.0091(12) 0.0047(12) 0.0034(11)
C01R 0.0307(16) 0.0218(15) 0.0377(18) 0.0149(14) -0.0029(14) 0.0012(12)
C01T 0.0184(14) 0.0203(14) 0.0278(15) 0.0060(12) 0.0053(12) 0.0043(11)
C01V 0.0204(14) 0.0294(16) 0.0287(16) 0.0088(14) 0.0084(12) 0.0108(12)
C020 0.0293(16) 0.0218(15) 0.0319(17) 0.0044(14) 0.0003(14) 0.0038(12)
C023 0.051(2) 0.0258(17) 0.0312(18) 0.0003(15) 0.0118(16) 0.0093(15)
C024 0.0253(15) 0.0123(13) 0.0226(15) 0.0064(11) 0.0019(12) 0.0010(11)
C028 0.0263(16) 0.0386(19) 0.0298(17) 0.0093(15) 0.0071(14) 0.0091(14)
C029 0.0265(16) 0.0190(15) 0.0370(18) 0.0075(13) -0.0036(14) -0.0067(12)
C02B 0.0347(17) 0.0234(16) 0.0313(17) 0.0049(14) 0.0047(14) 0.0024(13)
C02E 0.0204(14) 0.0128(13) 0.0278(15) 0.0058(12) 0.0039(12) 0.0009(10)
C02F 0.0381(19) 0.0201(15) 0.0316(18) -0.0029(14) -0.0075(15) -0.0008(13)
C02G 0.0257(15) 0.0128(13) 0.0231(15) 0.0091(12) 0.0004(12) 0.0015(11)

loop_
_atom_type_symbol
_atom_type_description
_atom_type_scat_dispersion_real
_atom_type_scat_dispersion_imag
_atom_type_scat_source
C C 0.0033 0.0016 'International Tables Vol C Tables 4.2.6.8 and 6.1.1.4'
H H 0.0000 0.0000 'International Tables Vol C Tables 4.2.6.8 and 6.1.1.4'
Cd Cd -0.8075 1.2024 'International Tables Vol C Tables 4.2.6.8 and 6.1.1.4'
Cl Cl 0.1484 0.1585 'International Tables Vol C Tables 4.2.6.8 and 6.1.1.4'
N N 0.0061 0.0033 'International Tables Vol C Tables 4.2.6.8 and 6.1.1.4'
O O 0.0106 0.0060 'International Tables Vol C Tables 4.2.6.8 and 6.1.1.4'

loop_
_geom_angle_atom_site_label_1
_geom_angle_atom_site_label_2
_geom_angle_atom_site_label_3
_geom_angle
_geom_angle_site_symmetry_1
_geom_angle_site_symmetry_3
_geom_angle_publ_flag
O2 Cd02 O5 152.65(8) . . ?
O2 Cd02 N00L 103.06(9) . . ?
O5 Cd02 N00L 81.16(7) . . ?
O2 Cd02 N1 86.08(8) . . ?
O5 Cd02 N1 85.93(7) . . ?
N00L Cd02 N1 166.05(8) . . ?
O2 Cd02 O4 72.28(9) . . ?
O5 Cd02 O4 81.24(8) . . ?
N00L Cd02 O4 85.64(8) . . ?
N1 Cd02 O4 87.20(8) . . ?
O2 Cd02 O3 54.60(8) . . ?
O5 Cd02 O3 151.66(7) . . ?
N00L Cd02 O3 83.05(8) . . ?
N1 Cd02 O3 110.89(8) . . ?
O4 Cd02 O3 120.83(8) . . ?
O2 Cd02 O1 151.11(8) . . ?
O5 Cd02 O1 54.53(7) . . ?
N00L Cd02 O1 88.40(8) . . ?
N1 Cd02 O1 88.39(7) . . ?
O4 Cd02 O1 135.75(8) . . ?
O3 Cd02 O1 101.78(7) . . ?
O2 Cd02 C3 27.52(9) . . ?
O5 Cd02 C3 173.51(7) . . ?
N00L Cd02 C3 92.61(8) . . ?
N1 Cd02 C3 100.10(8) . . ?
O4 Cd02 C3 96.59(9) . . ?
O3 Cd02 C3 27.09(8) . . ?
O1 Cd02 C3 127.50(8) . . ?
O2 Cd02 C00S 172.82(8) . . ?
O5 Cd02 C00S 27.38(8) . . ?
N00L Cd02 C00S 84.12(8) . . ?
N1 Cd02 C00S 86.85(8) . . ?
O4 Cd02 C00S 108.61(9) . . ?
O3 Cd02 C00S 127.46(8) . . ?
O1 Cd02 C00S 27.14(8) . . ?
C3 Cd02 C00S 154.21(9) . . ?
C3 O2 Cd02 95.01(18) . . ?
C01L N1 C01T 118.0(2) . . ?
C01L N1 Cd02 119.83(18) . . ?
C01T N1 Cd02 122.18(18) . . ?
C00S O1 Cd02 89.92(16) . . ?
C01T C8 C2 118.7(3) . . ?
C01T C8 H8 120.7 . . ?
C2 C8 H8 120.7 . . ?
C01E N00L C029 118.1(2) . . ?
C01E N00L Cd02 120.63(19) . . ?
C029 N00L Cd02 121.30(18) . . ?
C029 C1 C01R 118.7(3) . . ?
C029 C1 H1 120.6 . . ?
C01R C1 H1 120.6 . . ?
C2 C00P C01L 116.9(3) . . ?
C2 C00P C02G 120.7(2) . . ?
C01L C00P C02G 122.4(2) . . ?
C8 C2 C00P 120.0(3) . . ?
C8 C2 H2 120.0 . . ?
C00P C2 H2 120.0 . . ?
C5 C00Q C010 122.2(2) . . ?
C5 C00Q C01A 118.7(3) . . ?
C010 C00Q C01A 119.1(2) . . ?
O1 C00S O5 121.9(2) . . ?
O1 C00S C010 122.0(3) . . ?
O5 C00S C010 116.0(2) . . ?
O1 C00S Cd02 62.93(14) . . ?
O5 C00S Cd02 58.97(13) . . ?
C010 C00S Cd02 174.5(2) . . ?
C020 C4 C013 119.3(3) . . ?
C020 C4 C024 131.9(3) . . ?
C013 C4 C024 108.4(2) . . ?
C3 O3 Cd02 89.53(17) . . ?
O3 C3 O2 120.8(3) . . ?
O3 C3 C7 123.3(3) . . ?
O2 C3 C7 115.9(3) . . ?
O3 C3 Cd02 63.38(15) . . ?
O2 C3 Cd02 57.47(15) . . ?
C7 C3 Cd02 172.9(2) . . ?
Cd02 O4 H4 98(3) . . ?
Cd02 O4 H3 132(2) . . ?
H4 O4 H3 110(4) . . ?
C6 C010 C00Q 120.1(2) . . ?
C6 C010 C00S 115.8(3) . . ?
C00Q C010 C00S 124.1(2) . . ?
C01N C5 C00Q 121.5(3) . . ?
C01N C5 H5 119.2 . . ?
C00Q C5 H5 119.2 . . ?
C00S O5 Cd02 93.65(16) . . ?
C018 C013 C4 121.2(3) . . ?
C018 C013 C014 129.5(3) . . ?
C4 C013 C014 109.2(3) . . ?
C010 C6 C01M 120.6(3) . . ?
C010 C6 H6 119.7 . . ?
C01M C6 H6 119.7 . . ?
C028 C014 C01Q 122.0(3) . . ?
C028 C014 C013 129.1(3) . . ?
C01Q C014 C013 108.9(3) . . ?
C01M C7 C01A 119.2(2) 1_655 1_655 ?
C01M C7 C3 115.6(3) 1_655 . ?
C01A C7 C3 125.1(3) 1_655 . ?
C01D C018 C013 119.0(3) . . ?
C01D C018 H018 120.5 . . ?
C013 C018 H018 120.5 . . ?
C01V C019 C01N 120.4(3) . . ?
C01V C019 H019 119.8 . . ?
C01N C019 H019 119.8 . . ?
C01V C01A C7 123.8(2) . 1_455 ?
C01V C01A C00Q 117.5(3) . . ?
C7 C01A C00Q 118.7(3) 1_455 . ?
C018 C01D C02F 120.3(3) . . ?
C018 C01D H01D 119.8 . . ?
C02F C01D H01D 119.8 . . ?
N00L C01E C02E 123.4(3) . . ?
N00L C01E H01E 118.3 . . ?
C02E C01E H01E 118.3 . . ?
C023 C01F C028 120.4(3) . . ?
C023 C01F H01F 119.8 . . ?
C028 C01F H01F 119.8 . . ?
N1 C01L C00P 123.8(3) . . ?
N1 C01L H01L 118.1 . . ?
C00P C01L H01L 118.1 . . ?
C7 C01M C6 122.2(3) 1_455 . ?
C7 C01M H01M 118.9 1_455 . ?
C6 C01M H01M 118.9 . . ?
C5 C01N C019 120.0(3) . . ?
C5 C01N H01N 120.0 . . ?
C019 C01N H01N 120.0 . . ?
C02B C01Q C014 118.1(3) . . ?
C02B C01Q C024 133.5(3) . . ?
C014 C01Q C024 108.4(2) . . ?
C02E C01R C1 119.6(3) . . ?
C02E C01R H01R 120.2 . . ?
C1 C01R H01R 120.2 . . ?
N1 C01T C8 122.6(3) . . ?
N1 C01T H01T 118.7 . . ?
C8 C01T H01T 118.7 . . ?
C019 C01V C01A 121.8(3) . . ?
C019 C01V H01V 119.1 . . ?
C01A C01V H01V 119.1 . . ?
C02F C020 C4 119.0(3) . . ?
C02F C020 H020 120.5 . . ?
C4 C020 H020 120.5 . . ?
C01F C023 C02B 121.1(3) . . ?
C01F C023 H023 119.4 . . ?
C02B C023 H023 119.4 . . ?
C02G C024 C4 127.8(3) . . ?
C02G C024 C01Q 127.1(3) . . ?
C4 C024 C01Q 105.1(2) . . ?
C01F C028 C014 118.7(3) . . ?
C01F C028 H028 120.7 . . ?
C014 C028 H028 120.7 . . ?
N00L C029 C1 122.5(3) . . ?
N00L C029 H029 118.7 . . ?
C1 C029 H029 118.7 . . ?
C023 C02B C01Q 119.5(3) . . ?
C023 C02B H02B 120.3 . . ?
C01Q C02B H02B 120.3 . . ?
C01R C02E C01E 117.5(3) . . ?
C01R C02E C02G 122.8(2) . 1_565 ?
C01E C02E C02G 119.7(3) . 1_565 ?
C020 C02F C01D 121.1(3) . . ?
C020 C02F H02F 119.5 . . ?
C01D C02F H02F 119.5 . . ?
C024 C02G C02E 120.9(3) . 1_545 ?
C024 C02G C00P 125.6(2) . . ?
C02E C02G C00P 113.5(2) 1_545 . ?

loop_
_geom_bond_atom_site_label_1
_geom_bond_atom_site_label_2
_geom_bond_distance
_geom_bond_site_symmetry_2
_geom_bond_publ_flag
Cd02 O2 2.314(2) . ?
Cd02 O5 2.3655(19) . ?
Cd02 N00L 2.374(2) . ?
Cd02 N1 2.395(2) . ?
Cd02 O4 2.410(2) . ?
Cd02 O3 2.444(2) . ?
Cd02 O1 2.4531(19) . ?
Cd02 C3 2.734(3) . ?
Cd02 C00S 2.755(3) . ?
O2 C3 1.268(4) . ?
N1 C01L 1.339(3) . ?
N1 C01T 1.344(4) . ?
O1 C00S 1.257(3) . ?
C8 C01T 1.383(4) . ?
C8 C2 1.385(4) . ?
C8 H8 0.9300 . ?
N00L C01E 1.337(4) . ?
N00L C029 1.342(4) . ?
C1 C029 1.376(4) . ?
C1 C01R 1.390(4) . ?
C1 H1 0.9300 . ?
C00P C2 1.393(4) . ?
C00P C01L 1.395(4) . ?
C00P C02G 1.491(4) . ?
C2 H2 0.9300 . ?
C00Q C5 1.418(4) . ?
C00Q C010 1.422(4) . ?
C00Q C01A 1.446(4) . ?
C00S O5 1.270(3) . ?
C00S C010 1.507(4) . ?
C4 C020 1.388(4) . ?
C4 C013 1.402(4) . ?
C4 C024 1.491(4) . ?
O3 C3 1.245(4) . ?
C3 C7 1.513(4) . ?
O4 H4 0.76(4) . ?
O4 H3 0.89(4) . ?
C010 C6 1.375(4) . ?
C5 C01N 1.365(4) . ?
C5 H5 0.9300 . ?
C013 C018 1.388(4) . ?
C013 C014 1.458(4) . ?
C6 C01M 1.394(4) . ?
C6 H6 0.9300 . ?
C014 C028 1.387(4) . ?
C014 C01Q 1.403(4) . ?
C7 C01M 1.373(4) 1_655 ?
C7 C01A 1.433(4) 1_655 ?
C018 C01D 1.370(5) . ?
C018 H018 0.9300 . ?
C019 C01V 1.358(4) . ?
C019 C01N 1.415(4) . ?
C019 H019 0.9300 . ?
C01A C01V 1.426(4) . ?
C01D C02F 1.394(5) . ?
C01D H01D 0.9300 . ?
C01E C02E 1.390(4) . ?
C01E H01E 0.9300 . ?
C01F C023 1.377(5) . ?
C01F C028 1.379(5) . ?
C01F H01F 0.9300 . ?
C01L H01L 0.9300 . ?
C01M H01M 0.9300 . ?
C01N H01N 0.9300 . ?
C01Q C02B 1.395(4) . ?
C01Q C024 1.497(4) . ?
C01R C02E 1.380(4) . ?
C01R H01R 0.9300 . ?
C01T H01T 0.9300 . ?
C01V H01V 0.9300 . ?
C020 C02F 1.385(4) . ?
C020 H020 0.9300 . ?
C023 C02B 1.394(5) . ?
C023 H023 0.9300 . ?
C024 C02G 1.350(4) . ?
C028 H028 0.9300 . ?
C029 H029 0.9300 . ?
C02B H02B 0.9300 . ?
C02E C02G 1.489(4) 1_565 ?
C02F H02F 0.9300 . ?

loop_
_geom_torsion_atom_site_label_1
_geom_torsion_atom_site_label_2
_geom_torsion_atom_site_label_3
_geom_torsion_atom_site_label_4
_geom_torsion
_geom_torsion_site_symmetry_1
_geom_torsion_site_symmetry_2
_geom_torsion_site_symmetry_3
_geom_torsion_site_symmetry_4
_geom_torsion_publ_flag
C01T C8 C2 C00P 1.3(5) . . . . ?
C01L C00P C2 C8 0.5(4) . . . . ?
C02G C00P C2 C8 -177.0(3) . . . . ?
Cd02 O1 C00S O5 0.1(3) . . . . ?
Cd02 O1 C00S C010 177.1(2) . . . . ?
Cd02 O3 C3 O2 -2.9(3) . . . . ?
Cd02 O3 C3 C7 177.3(2) . . . . ?
Cd02 O2 C3 O3 3.0(3) . . . . ?
Cd02 O2 C3 C7 -177.1(2) . . . . ?
C5 C00Q C010 C6 -179.8(3) . . . . ?
C01A C00Q C010 C6 -1.5(4) . . . . ?
C5 C00Q C010 C00S -0.6(4) . . . . ?
C01A C00Q C010 C00S 177.6(3) . . . . ?
O1 C00S C010 C6 -134.6(3) . . . . ?
O5 C00S C010 C6 42.6(4) . . . . ?
O1 C00S C010 C00Q 46.2(4) . . . . ?
O5 C00S C010 C00Q -136.6(3) . . . . ?
C010 C00Q C5 C01N 179.9(3) . . . . ?
C01A C00Q C5 C01N 1.6(4) . . . . ?
O1 C00S O5 Cd02 -0.1(3) . . . . ?
C010 C00S O5 Cd02 -177.3(2) . . . . ?
C020 C4 C013 C018 -4.4(4) . . . . ?
C024 C4 C013 C018 -178.4(3) . . . . ?
C020 C4 C013 C014 171.2(3) . . . . ?
C024 C4 C013 C014 -2.8(3) . . . . ?
C00Q C010 C6 C01M 1.9(5) . . . . ?
C00S C010 C6 C01M -177.3(3) . . . . ?
C018 C013 C014 C028 -0.3(5) . . . . ?
C4 C013 C014 C028 -175.4(3) . . . . ?
C018 C013 C014 C01Q 177.6(3) . . . . ?
C4 C013 C014 C01Q 2.5(3) . . . . ?
O3 C3 C7 C01M 165.5(3) . . . 1_655 ?
O2 C3 C7 C01M -14.3(4) . . . 1_655 ?
O3 C3 C7 C01A -16.9(5) . . . 1_655 ?
O2 C3 C7 C01A 163.3(3) . . . 1_655 ?
C4 C013 C018 C01D 2.2(5) . . . . ?
C014 C013 C018 C01D -172.4(3) . . . . ?
C5 C00Q C01A C01V -1.7(4) . . . . ?
C010 C00Q C01A C01V 180.0(3) . . . . ?
C5 C00Q C01A C7 177.2(3) . . . 1_455 ?
C010 C00Q C01A C7 -1.2(4) . . . 1_455 ?
C013 C018 C01D C02F 1.1(5) . . . . ?
C029 N00L C01E C02E -0.1(4) . . . . ?
Cd02 N00L C01E C02E 179.3(2) . . . . ?
C01T N1 C01L C00P 1.5(4) . . . . ?
Cd02 N1 C01L C00P -176.8(2) . . . . ?
C2 C00P C01L N1 -2.0(4) . . . . ?
C02G C00P C01L N1 175.5(3) . . . . ?
C010 C6 C01M C7 0.5(5) . . . 1_455 ?
C00Q C5 C01N C019 -0.3(5) . . . . ?
C01V C019 C01N C5 -0.9(5) . . . . ?
C028 C014 C01Q C02B -4.1(4) . . . . ?
C013 C014 C01Q C02B 177.9(3) . . . . ?
C028 C014 C01Q C024 176.9(3) . . . . ?
C013 C014 C01Q C024 -1.1(3) . . . . ?
C029 C1 C01R C02E 2.0(5) . . . . ?
C01L N1 C01T C8 0.4(4) . . . . ?
Cd02 N1 C01T C8 178.7(2) . . . . ?
C2 C8 C01T N1 -1.8(5) . . . . ?
C01N C019 C01V C01A 0.7(5) . . . . ?
C7 C01A C01V C019 -178.2(3) 1_455 . . . ?
C00Q C01A C01V C019 0.6(4) . . . . ?
C013 C4 C020 C02F 3.3(4) . . . . ?
C024 C4 C020 C02F 175.7(3) . . . . ?
C028 C01F C023 C02B -2.2(5) . . . . ?
C020 C4 C024 C02G 9.2(5) . . . . ?
C013 C4 C024 C02G -177.9(3) . . . . ?
C020 C4 C024 C01Q -170.9(3) . . . . ?
C013 C4 C024 C01Q 2.1(3) . . . . ?
C02B C01Q C024 C02G 0.7(5) . . . . ?
C014 C01Q C024 C02G 179.4(3) . . . . ?
C02B C01Q C024 C4 -179.3(3) . . . . ?
C014 C01Q C024 C4 -0.6(3) . . . . ?
C023 C01F C028 C014 1.8(5) . . . . ?
C01Q C014 C028 C01F 1.4(5) . . . . ?
C013 C014 C028 C01F 178.9(3) . . . . ?
C01E N00L C029 C1 -1.2(5) . . . . ?
Cd02 N00L C029 C1 179.4(2) . . . . ?
C01R C1 C029 N00L 0.3(5) . . . . ?
C01F C023 C02B C01Q -0.7(5) . . . . ?
C014 C01Q C02B C023 3.7(4) . . . . ?
C024 C01Q C02B C023 -177.7(3) . . . . ?
C1 C01R C02E C01E -3.2(5) . . . . ?
C1 C01R C02E C02G 176.6(3) . . . 1_565 ?
N00L C01E C02E C01R 2.3(4) . . . . ?
N00L C01E C02E C02G -177.4(3) . . . 1_565 ?
C4 C020 C02F C01D -0.2(5) . . . . ?
C018 C01D C02F C020 -2.1(5) . . . . ?
C4 C024 C02G C02E -169.0(3) . . . 1_545 ?
C01Q C024 C02G C02E 11.1(4) . . . 1_545 ?
C4 C024 C02G C00P 9.6(5) . . . . ?
C01Q C024 C02G C00P -170.4(3) . . . . ?
C2 C00P C02G C024 -128.5(3) . . . . ?
C01L C00P C02G C024 54.1(4) . . . . ?
C2 C00P C02G C02E 50.2(4) . . . 1_545 ?
C01L C00P C02G C02E -127.2(3) . . . 1_545 ?
